data_2005857
loop_
_publ_author_name
'Leong, W. K.'
'Einstein, F. W. B.'
'Pomeroy, R. K.'

_publ_section_title
;
 Two Chloro-Bridged Osmium Clusters
;
_journal_issue 1
_journal_name_full 'Acta Crystallographica Section C'
_journal_page_first 24
_journal_page_last 27
_journal_paper_doi 10.1107/S0108270196012073
_journal_volume 53
_journal_year 1997
_chemical_formula_iupac '[Os5 (C O)14 (Cl) (H)3]'
_chemical_formula_moiety 'C14 H3 Cl O14 Os5 '
_chemical_formula_sum 'C14 H3 Cl O14 Os5'
_chemical_formula_weight 1381.62
_chemical_name_systematic
;
(mu-chloro)tri(mu-hydrido)tetradecacarbonylpentaosmium
;
_space_group_IT_number 2
_symmetry_cell_setting triclinic
_symmetry_space_group_name_Hall '-P 1'
_symmetry_space_group_name_H-M 'P -1'
_cell_angle_alpha 80.815(13)
_cell_angle_beta 85.332(13)
_cell_angle_gamma 62.828(13)
_cell_formula_units_Z 2
_cell_length_a 8.8621(15)
_cell_length_b 9.3825(15)
_cell_length_c 15.9148(23)
_cell_measurement_reflns_used 25
_cell_measurement_temperature 294
_cell_measurement_theta_max 18.15
_cell_measurement_theta_min 15.00
_cell_volume 1162.1(3)
_computing_cell_refinement 'ENRAF-NONIUS CAD4'
_computing_data_collection 'ENRAF-NONIUS CAD4'
_computing_data_reduction 'NRCVAX DATRD2'
_computing_molecular_graphics ORTEP
_computing_publication_material 'NRCVAX TABLES'
_computing_structure_refinement CRYSTALS
_computing_structure_solution 'NRCVAX SOLVER'
_diffrn_ambient_temperature 294
_diffrn_measurement_device 'Nonius CAD-4    '
_diffrn_measurement_method '\w/2\q scan b/P/b '
_diffrn_radiation_monochromator graphite
_diffrn_radiation_source 'xray tube'
_diffrn_radiation_type 'Molybdenum K\a'
_diffrn_radiation_wavelength 0.70930
_diffrn_reflns_av_R_equivalents 0.050
_diffrn_reflns_limit_h_max 9
_diffrn_reflns_limit_h_min -8
_diffrn_reflns_limit_k_max 10
_diffrn_reflns_limit_k_min 0
_diffrn_reflns_limit_l_max 17
_diffrn_reflns_limit_l_min -16
_diffrn_reflns_number 3274
_diffrn_reflns_theta_max 22.41
_diffrn_reflns_theta_min 1.80
_diffrn_standards_decay_% 2.0
_diffrn_standards_interval_time 60
_diffrn_standards_number 2
_exptl_absorpt_coefficient_mu 27.45
_exptl_absorpt_correction_T_max 0.1687
_exptl_absorpt_correction_T_min 0.0273
_exptl_absorpt_correction_type 'Gaussian integration (Busing & Levy, 1957)'
_exptl_crystal_colour red
_exptl_crystal_density_diffrn 3.948
_exptl_crystal_density_meas ?
_exptl_crystal_description 'irregular plate grown from hexane'
_exptl_crystal_F_000 1191.47
_exptl_crystal_size_max 0.19
_exptl_crystal_size_mid 0.16
_exptl_crystal_size_min 0.08
_refine_diff_density_max 2.7(5)
_refine_diff_density_min -3.7(5)
_refine_ls_extinction_coef 'not refined'
_refine_ls_extinction_method none
_refine_ls_goodness_of_fit_obs 3.2
_refine_ls_matrix_type full
_refine_ls_number_constraints 0
_refine_ls_number_parameters 237
_refine_ls_number_reflns 2536
_refine_ls_number_restraints 0
_refine_ls_R_factor_all 0.054
_refine_ls_R_factor_obs 0.054
_refine_ls_shift/esd_max 0.04
_refine_ls_structure_factor_coef F
_refine_ls_weighting_details 'w = 1/[\s^2^(F~o~) + 0.0002|F~o~|^2^]'
_refine_ls_weighting_scheme calc
_refine_ls_wR_factor_all 0.063
_refine_ls_wR_factor_obs 0.063
_reflns_number_observed 2536
_reflns_number_total 3012
_reflns_observed_criterion 'Inet > 2.5\s(Inet)'
_cod_data_source_file fg1152.cif
_cod_data_source_block II
_cod_depositor_comments
;
The following automatic conversions were performed:
'_symmetry_cell_setting' value 'Triclinic' changed to 'triclinic'
according to '/home/saulius/struct/CIF-dictionaries/cif_core.dic'
dictionary named 'cif_core.dic' version 2.4.1 from 2010-06-29.

Automatic conversion script
Id: cif_fix_enum 1527 2010-12-29 10:47:43Z saulius 

The following automatic conversions were performed:

'_symmetry_cell_setting' value 'Triclinic' changed to 'triclinic'
according to /home/saulius/struct/CIF-dictionaries/cif_core.dic
dictionary named 'cif_core.dic' version 2.4.1 from 2010-06-29.

Automatic conversion script
Id: cif_fix_values 1715 2011-07-08 13:25:40Z adriana 

The following automatic conversions were performed:

'_exptl_crystal_density_meas' value 'not measured' was changed to '?'
- the value is perceived as not measured.

Automatic conversion script
Id: cif_fix_values 3008 2015-01-20 13:52:24Z robertas 

The following automatic conversions were performed:

'_refine_ls_weighting_scheme' value 'w = 1/[\s^2^(F~o~) +
0.0002|F~o~|^2^]' was changed to 'calc'. New tag
'_refine_ls_weighting_details' was created. The value of the new tag
was set to 'w = 1/[\s^2^(F~o~) + 0.0002|F~o~|^2^]'.

Automatic conversion script
Id: cif_fix_values 3143 2015-03-26 13:38:13Z robertas 
;
_cod_original_formula_sum 'C14 H3 Cl O14 Os5 '
_cod_database_code 2005857

loop_
_symmetry_equiv_pos_as_xyz
x,y,z
-x,-y,-z

loop_
_atom_site_aniso_label
_atom_site_aniso_U_11
_atom_site_aniso_U_22
_atom_site_aniso_U_33
_atom_site_aniso_U_12
_atom_site_aniso_U_13
_atom_site_aniso_U_23
_atom_site_aniso_type_symbol
Os1 0.0433(6) 0.0412(6) 0.0338(6) -0.0148(5) 0.0070(5) -0.0120(5) Os
Os2 0.0313(6) 0.0384(6) 0.0314(6) -0.0105(4) 0.0018(4) -0.0027(4) Os
Os3 0.0386(6) 0.0372(6) 0.0268(6) -0.0159(5) 0.0049(4) -0.0026(4) Os
Os4 0.0313(5) 0.0379(6) 0.0269(6) -0.0130(4) 0.0044(4) -0.0058(4) Os
Os5 0.0418(6) 0.0436(6) 0.0257(6) -0.0186(5) 0.0041(4) -0.0082(5) Os
Cl1 0.055(4) 0.057(4) 0.023(3) -0.027(3) 0.014(3) -0.009(3) Cl
O11 0.078(15) 0.078(15) 0.067(15) -0.031(12) -0.015(13) -0.021(12) O
O12 0.15(2) 0.057(13) 0.067(16) -0.059(15) -0.002(16) 0.000(12) O
O13 0.054(13) 0.076(15) 0.092(18) 0.003(11) 0.027(12) -0.046(14) O
O21 0.043(12) 0.111(19) 0.17(3) -0.028(13) -0.032(15) -0.062(19) O
O22 0.109(19) 0.087(16) 0.093(19) -0.065(15) -0.028(15) 0.053(15) O
O23 0.040(12) 0.088(16) 0.090(18) 0.007(11) 0.013(12) -0.026(14) O
O31 0.070(14) 0.055(13) 0.079(17) -0.007(11) 0.006(12) 0.006(12) O
O32 0.055(12) 0.076(14) 0.088(17) -0.048(11) 0.014(12) -0.007(12) O
O41 0.054(12) 0.109(18) 0.078(17) -0.032(13) -0.007(12) -0.040(14) O
O42 0.060(12) 0.050(11) 0.083(16) -0.027(10) 0.006(11) 0.019(11) O
O43 0.040(11) 0.064(13) 0.092(18) -0.007(10) 0.014(11) -0.026(12) O
O51 0.089(17) 0.111(18) 0.093(19) -0.061(15) -0.015(14) -0.048(15) O
O52 0.075(14) 0.086(15) 0.038(12) -0.049(12) 0.008(10) -0.007(11) O
O53 0.078(15) 0.067(13) 0.057(14) 0.009(12) -0.008(12) -0.036(11) O

loop_
_atom_site_label
_atom_site_occupancy
_atom_site_fract_x
_atom_site_fract_y
_atom_site_fract_z
_atom_site_U_iso_or_equiv
_atom_site_thermal_displace_type
_atom_site_type_symbol
Os1 1.00000 0.80842(13) 0.27859(12) 0.14057(7) 0.03932 Uani Os
Os2 1.00000 0.92928(12) 0.34997(11) 0.28145(6) 0.03527 Uani Os
Os3 1.00000 0.76671(12) 0.66189(11) 0.17241(6) 0.03418 Uani Os
Os4 1.00000 0.57629(12) 0.48878(11) 0.25493(6) 0.03231 Uani Os
Os5 1.00000 0.70828(12) 0.62988(12) 0.35458(6) 0.03578 Uani Os
Cl1 1.0000 0.8173(8) 0.5178(8) 0.0526(4) 0.0395 Uani Cl
O11 1.0000 0.602(3) 0.274(3) -0.0009(14) 0.0706 Uani O
O12 1.0000 0.785(4) 0.009(3) 0.2590(15) 0.0752 Uani O
O13 1.0000 1.131(3) 0.059(3) 0.0511(15) 0.0632 Uani O
O21 1.0000 1.166(3) 0.414(3) 0.385(2) 0.0722 Uani O
O22 1.0000 0.933(3) 0.083(3) 0.4180(17) 0.0729 Uani O
O23 1.0000 1.257(3) 0.107(3) 0.2108(16) 0.0704 Uani O
O31 1.0000 0.520(3) 0.992(2) 0.0853(15) 0.0723 Uani O
O32 1.0000 1.044(2) 0.765(2) 0.1318(14) 0.0581 Uani O
O41 1.0000 0.349(3) 0.432(3) 0.1435(15) 0.0701 Uani O
O42 1.0000 0.539(3) 0.251(2) 0.3971(15) 0.0583 Uani O
O43 1.0000 0.247(2) 0.769(2) 0.3010(15) 0.0629 Uani O
O51 1.0000 0.933(3) 0.738(3) 0.4393(16) 0.0692 Uani O
O52 1.0000 0.690(3) 0.416(2) 0.5156(12) 0.0584 Uani O
O53 1.0000 0.391(3) 0.930(2) 0.3985(14) 0.0627 Uani O
C11 1.0000 0.675(3) 0.279(3) 0.0478(19) 0.047(7) Uiso C
C12 1.0000 0.792(4) 0.108(4) 0.218(2) 0.064(9) Uiso C
C13 1.0000 1.019(4) 0.139(4) 0.085(2) 0.064(8) Uiso C
C21 1.0000 1.072(4) 0.394(4) 0.350(2) 0.068(9) Uiso C
C22 1.0000 0.923(4) 0.185(4) 0.369(2) 0.064(8) Uiso C
C23 1.0000 1.131(4) 0.197(4) 0.232(2) 0.060(8) Uiso C
C31 1.0000 0.615(4) 0.862(4) 0.1195(19) 0.055(7) Uiso C
C32 1.0000 0.942(4) 0.725(3) 0.1485(19) 0.054(7) Uiso C
C41 1.0000 0.441(4) 0.448(3) 0.180(2) 0.054(7) Uiso C
C42 1.0000 0.558(3) 0.334(3) 0.3453(18) 0.042(6) Uiso C
C43 1.0000 0.373(4) 0.665(3) 0.2885(19) 0.054(7) Uiso C
C51 1.0000 0.850(4) 0.701(3) 0.405(2) 0.059(8) Uiso C
C52 1.0000 0.696(3) 0.495(3) 0.457(2) 0.046(7) Uiso C
C53 1.0000 0.508(4) 0.824(4) 0.378(2) 0.067(9) Uiso C
H1 1.0000 0.5739 0.6366 0.1624 0.0500 Uiso H
H2 1.0000 0.7238 0.7738 0.2643 0.0500 Uiso H
H3 1.0000 0.9702 0.4760 0.1897 0.0500 Uiso H

loop_
_atom_type_symbol
_atom_type_scat_dispersion_real
_atom_type_scat_dispersion_imag
_atom_type_scat_source
Os -1.816 7.605 'International Tables Vol. IV Table 2.2B'
Cl 0.132 0.159 'International Tables Vol. IV Table 2.2B'
O 0.008 0.006 'International Tables Vol. IV Table 2.2B'
C 0.002 0.002 'International Tables Vol. IV Table 2.2B'
H 0.000 0.000 'International Tables Vol. IV Table 2.2B'

loop_
_geom_angle_atom_site_label_1
_geom_angle_atom_site_label_2
_geom_angle_atom_site_label_3
_geom_angle
_geom_angle_publ_flag
Os2 Os1 Os4 59.08(4) yes
Os1 Os2 Os3 75.92(4) yes
Os1 Os2 Os4 60.82(4) yes
Os3 Os2 Os4 61.52(4) yes
Os1 Os2 Os5 117.80(5) yes
Os3 Os2 Os5 60.35(4) yes
Os4 Os2 Os5 60.15(4) yes
Os2 Os3 Os4 57.47(3) yes
Os2 Os3 Os5 58.07(3) yes
Os4 Os3 Os5 58.02(3) yes
Os1 Os4 Os2 60.10(4) yes
Os1 Os4 Os3 75.38(4) yes
Os2 Os4 Os3 61.00(4) yes
Os1 Os4 Os5 116.97(5) yes
Os2 Os4 Os5 59.98(4) yes
Os3 Os4 Os5 60.12(4) yes
Os2 Os5 Os3 61.58(4) yes
Os2 Os5 Os4 59.88(4) yes
Os3 Os5 Os4 61.87(4) yes
Os2 Os1 Cl1 89.1(2) no
Os4 Os1 Cl1 88.90(10) no
Os2 Os1 C11 165.8(8) no
Os4 Os1 C11 107.6(8) no
Os2 Os3 Cl1 88.7(2) no
Os4 Os3 Cl1 88.7(2) no
Os5 Os3 Cl1 141.4(2) no
Os2 Os1 C12 86.3(10) no
Os4 Os1 C12 85.3(10) no
Os2 Os1 C13 102.8(9) no
Os4 Os1 C13 161.8(9) no
Os1 Os2 C21 160.7(10) no
Os3 Os2 C21 100.1(9) no
Os4 Os2 C21 134.1(10) no
Os5 Os2 C21 74.1(9) no
Os1 Os2 C22 99.9(10) no
Os3 Os2 C22 152.1(9) no
Os4 Os2 C22 92.1(9) no
Os5 Os2 C22 100.0(9) no
Os1 Os2 C23 76.1(9) no
Os3 Os2 C23 113.0(9) no
Os4 Os2 C23 136.8(9) no
Os5 Os2 C23 159.2(9) no
Os2 Os3 C32 103.8(8) no
Os4 Os3 C32 160.4(9) no
Os5 Os3 C32 108.7(9) no
Os2 Os3 C31 165.1(9) no
Os4 Os3 C31 108.7(9) no
Os5 Os3 C31 111.3(9) no
Os1 Os4 C41 72.9(8) no
Os2 Os4 C41 132.3(8) no
Os3 Os4 C41 116.0(9) no
Os5 Os4 C41 165.5(8) no
Os1 Os4 C42 101.2(7) no
Os2 Os4 C42 90.3(7) no
Os3 Os4 C42 149.1(8) no
Os5 Os4 C42 96.9(8) no
Os1 Os4 C43 156.6(9) no
Os2 Os4 C43 138.5(9) no
Os3 Os4 C43 100.8(8) no
Os5 Os4 C43 78.6(9) no
Os2 Os5 C51 106.8(9) no
Os3 Os5 C51 107.6(9) no
Os4 Os5 C51 165.4(9) no
Os2 Os5 C52 89.6(8) no
Os3 Os5 C52 147.7(8) no
Os4 Os5 C52 92.1(8) no
Os2 Os5 C53 161.3(10) no
Os3 Os5 C53 106.9(10) no
Os4 Os5 C53 102.1(10) no
Cl1 Os1 C11 85.7(8) no
Cl1 Os1 C12 173.9(10) no
Cl1 Os1 C13 89.3(9) no
Cl1 Os3 C31 96.9(9) no
Cl1 Os3 C32 97.2(9) no
C11 Os1 C12 97.9(12) no
C11 Os1 C13 90.3(12) no
C12 Os1 C13 95.6(13) no
C21 Os2 C22 92.2(14) no
C21 Os2 C23 88.6(13) no
C22 Os2 C23 92.1(13) no
C31 Os3 C32 89.2(12) no
C41 Os4 C42 91.2(11) no
C41 Os4 C43 88.9(12) no
C42 Os4 C43 93.5(11) no
C51 Os5 C52 93.8(12) no
C51 Os5 C53 90.4(13) no
C52 Os5 C53 96.5(12) no
Os1 Cl1 Os3 93.5(2) yes
Os1 C11 O11 177(3) no
Os1 C12 O12 178(3) no
Os1 C13 O13 176(3) no
Os2 C21 O21 174(3) no
Os2 C22 O22 174(3) no
Os2 C23 O23 172(3) no
Os3 C31 O31 179(3) no
Os3 C32 O32 178(3) no
Os4 C41 O41 172(3) no
Os4 C42 O42 177(2) no
Os4 C43 O43 173(3) no
Os5 C51 O51 177(3) no
Os5 C52 O52 179(2) no
Os5 C53 O53 173(3) no

loop_
_geom_bond_atom_site_label_1
_geom_bond_atom_site_label_2
_geom_bond_distance
_geom_bond_publ_flag
Os1 Os2 2.855(2) yes
Os1 Os4 2.8750(10) yes
Os2 Os3 2.9300(10) yes
Os2 Os4 2.8250(10) yes
Os2 Os5 2.8280(10) yes
Os3 Os4 2.9450(10) yes
Os3 Os5 2.8950(10) yes
Os4 Os5 2.8320(10) yes
Os1 Cl1 2.478(6) yes
Os3 Cl1 2.407(6) yes
Os1 C11 1.96(3) no
Os1 C12 1.91(4) no
Os1 C13 1.96(3) no
Os2 C21 1.96(4) no
Os2 C22 1.93(3) no
Os2 C23 1.92(3) no
Os3 C31 1.85(3) no
Os3 C32 1.90(3) no
Os4 C41 1.95(3) no
Os4 C42 1.93(3) no
Os4 C43 1.91(3) no
Os5 C51 1.94(3) no
Os5 C52 1.93(3) no
Os5 C53 1.94(3) no
O11 C11 1.07(3) no
O12 C12 1.07(3) no
O13 C13 1.10(3) no
O21 C21 1.13(4) no
O22 C22 1.11(4) no
O23 C23 1.11(3) no
O31 C31 1.19(3) no
O32 C32 1.13(3) no
O41 C41 1.11(3) no
O42 C42 1.10(3) no
O43 C43 1.13(3) no
O51 C51 1.15(3) no
O52 C52 1.11(3) no
O53 C53 1.13(3) no
